data_1000112
loop_
_publ_author_name
'Le Bail, A'
'Fourquet, J L'

_publ_section_title
;
Crystal structure and thermal behaviour of H~2~Ti~3~O~7~: a new
defective ramsdellite form from Li^+^/H^+^ exchange on
Li~2~Ti~3~O~7~
;
_journal_coden_ASTM MRBUAC
_journal_name_full 'Materials Research Bulletin'
_journal_page_first 75
_journal_page_last 85
_journal_paper_doi 10.1016/0025-5408(92)90045-2
_journal_volume 27
_journal_year 1992
_chemical_formula_structural 'H.572 Ti.858 O2'
_chemical_formula_sum 'H0.572 O2 Ti0.858'
_chemical_name_systematic 'Hydrogen titanium oxide (0.6/0.9/2)'
_space_group_IT_number 62
_symmetry_cell_setting orthorhombic
_symmetry_Int_Tables_number 62
_symmetry_space_group_name_Hall '-P 2ac 2n'
_symmetry_space_group_name_H-M 'P n m a'
_cell_angle_alpha 90
_cell_angle_beta 90
_cell_angle_gamma 90
_cell_formula_units_Z 4
_cell_length_a 9.7689(6)
_cell_length_b 2.9212(2)
_cell_length_c 4.6745(4)
_cell_volume 133.4
_refine_ls_R_factor_all 0.056
_cod_original_formula_sum 'H.572 O2 Ti.858'
_cod_database_code 1000112

loop_
_symmetry_equiv_pos_as_xyz
x,y,z
1/2+x,1/2-y,1/2-z
-x,1/2+y,-z
1/2-x,-y,1/2+z
-x,-y,-z
1/2-x,1/2+y,1/2+z
x,1/2-y,z
1/2+x,y,1/2-z

loop_
_atom_site_label
_atom_site_type_symbol
_atom_site_symmetry_multiplicity
_atom_site_Wyckoff_symbol
_atom_site_fract_x
_atom_site_fract_y
_atom_site_fract_z
_atom_site_occupancy
_atom_site_attached_hydrogens
_atom_site_calc_flag
Ti1 Ti4+ 4 c 0.1329(8) 0.25 0.9932(15) 0.8571 0 d
O1 O2- 4 c 0.2850(5) 0.25 0.7116(7) 1. 0 d
O2 O2- 4 c 0.9618(5) 0.25 0.2294(6) 1. 0 d
H1 H1+ 4 c 0.5127(46) 0.25 0.0939(178) 0.5714 0 d

loop_
_atom_type_symbol
_atom_type_oxidation_number
Ti4+ 4.000
O2- -2.000
H1+ 1.000
